data_2004725
loop_
_publ_author_name
'Cotton, F. A.'
'Daniels, L. M.'
'Shang, M.'
'Llusar, R.'
'Schwotzer, W.'

_publ_contact_author
;
 Prof. F.A. Cotton
 Department of Chemistry
 Mail Stop 3255
 Texas A&M University
 College Station, TX 77843
 USA
;
_publ_section_title
;
 A Trinuclear Cluster of Molybdenum(IV),
 Mo~3~(\m~3~-S)(\m~2~-S)~3~(HC~2~O~4~)~2~(C~2~O~4~)(H~2~O)~3~
;
_journal_issue 4
_journal_name_full 'Acta Crystallographica Section C'
_journal_page_first 835
_journal_page_last 838
_journal_paper_doi 10.1107/S0108270195013928
_journal_volume 52
_journal_year 1996
_chemical_formula_iupac '[Mo3 S4 (C2 H O4)2 (C2 O4) (H2 O)3] , 2C2 H6 O'
_chemical_formula_moiety 'C6 H8 Mo3 O15 S4, 2(C2 H6 O)'
_chemical_formula_sum 'C10 H20 Mo3 O17 S4'
_chemical_formula_weight 828.32
_chemical_name_systematic
;
triaquabis(O,O'-hydrogenoxalate)
(O,O'-oxalate)(\m^3^-sulfide)tris(\m^2^-sulfide)trimolybdenum(IV)
;
_space_group_IT_number 13
_symmetry_cell_setting monoclinic
_symmetry_space_group_name_Hall '-P 2yc'
_symmetry_space_group_name_H-M 'P 1 2/c 1'
_audit_creation_method SHELXL
_cell_angle_alpha 90.00
_cell_angle_beta 97.38(2)
_cell_angle_gamma 90.00
_cell_formula_units_Z 4
_cell_length_a 19.403(5)
_cell_length_b 6.5550(10)
_cell_length_c 19.512(6)
_cell_measurement_reflns_used 25
_cell_measurement_temperature 293(2)
_cell_measurement_theta_max 11.5
_cell_measurement_theta_min 6.0
_cell_volume 2461.1(11)
_computing_molecular_graphics 'ORTEP (Johnson, 1971)'
_computing_publication_material SHELXL-93
_computing_structure_refinement 'SHELXL-93 (Sheldrick, 1993)'
_computing_structure_solution 'SHELXS-86 (Sheldrick, 1985)'
_diffrn_ambient_temperature 293(2)
_diffrn_measurement_device 'Syntex P3 equivalent'
_diffrn_measurement_method '2\q/\w scans'
_diffrn_radiation_monochromator graphite
_diffrn_radiation_source 'normal-focus sealed tube'
_diffrn_radiation_type MoK\a
_diffrn_radiation_wavelength 0.71073
_diffrn_reflns_av_R_equivalents 0.0743
_diffrn_reflns_av_sigmaI/netI 0.3068
_diffrn_reflns_limit_h_max 20
_diffrn_reflns_limit_h_min 0
_diffrn_reflns_limit_k_max 7
_diffrn_reflns_limit_k_min 0
_diffrn_reflns_limit_l_max 20
_diffrn_reflns_limit_l_min -20
_diffrn_reflns_number 3294
_diffrn_reflns_theta_max 22.50
_diffrn_reflns_theta_min 2.79
_diffrn_standards_decay_% 0.0
_diffrn_standards_interval_count 100
_diffrn_standards_number 3
_exptl_absorpt_coefficient_mu 1.919
_exptl_absorpt_correction_type none
_exptl_crystal_colour 'dark brown'
_exptl_crystal_density_diffrn 2.236
_exptl_crystal_description platey
_exptl_crystal_F_000 1624
_exptl_crystal_size_max 0.2
_exptl_crystal_size_mid 0.2
_exptl_crystal_size_min 0.1
_refine_diff_density_max 0.80(10)
_refine_diff_density_min -0.70(10)
_refine_ls_extinction_method none
_refine_ls_goodness_of_fit_all 0.825
_refine_ls_goodness_of_fit_obs 1.096
_refine_ls_hydrogen_treatment noref
_refine_ls_matrix_type full
_refine_ls_number_parameters 309
_refine_ls_number_reflns 3190
_refine_ls_number_restraints 0
_refine_ls_restrained_S_all 0.845
_refine_ls_restrained_S_obs 1.096
_refine_ls_R_factor_all 0.1637
_refine_ls_R_factor_obs 0.0514
_refine_ls_shift/esd_max -0.011
_refine_ls_shift/esd_mean 0.001
_refine_ls_structure_factor_coef Fsqd
_refine_ls_weighting_details 'w = 1/[\s^2^(Fo^2^)+(0.0356P)^2^] where P=(Fo^2^+2Fc^2^)/3'
_refine_ls_weighting_scheme calc
_refine_ls_wR_factor_all 0.1027
_refine_ls_wR_factor_obs 0.0931
_reflns_number_observed 1712
_reflns_number_total 3194
_reflns_observed_criterion >2sigma(I)
_cod_data_source_file fg1088.cif
_cod_data_source_block mo3sulfoxl
_cod_depositor_comments
;
The following automatic conversions were performed:

'_refine_ls_weighting_scheme' value 'calc w =
1/[\s^2^(Fo^2^)+(0.0356P)^2^] where P=(Fo^2^+2Fc^2^)/3' was changed
to 'calc'. New tag '_refine_ls_weighting_details' was created. The
value of the new tag was set to 'w = 1/[\s^2^(Fo^2^)+(0.0356P)^2^]
where P=(Fo^2^+2Fc^2^)/3'.

Automatic conversion script
Id: cif_fix_values 3143 2015-03-26 13:38:13Z robertas 
;
_cod_original_cell_volume 2461.0(10)
_cod_original_sg_symbol_H-M 'P 2/c'
_cod_database_code 2004725

loop_
_symmetry_equiv_pos_as_xyz
'x, y, z'
'x, -y, z+1/2'
'-x, -y, -z'
'-x, y, -z-1/2'

loop_
_atom_site_aniso_label
_atom_site_aniso_U_11
_atom_site_aniso_U_22
_atom_site_aniso_U_33
_atom_site_aniso_U_12
_atom_site_aniso_U_13
_atom_site_aniso_U_23
Mo1 0.0220(6) 0.0227(7) 0.0223(6) -0.0001(6) -0.0004(5) -0.0004(6)
Mo2 0.0231(6) 0.0249(7) 0.0212(6) 0.0008(6) -0.0019(5) 0.0027(6)
Mo3 0.0266(6) 0.0254(7) 0.0208(6) 0.0008(6) 0.0017(5) 0.0014(6)
S1 0.025(2) 0.024(2) 0.021(2) -0.001(2) 0.0017(14) 0.001(2)
S2 0.035(2) 0.027(2) 0.029(2) -0.006(2) -0.001(2) -0.004(2)
S3 0.035(2) 0.022(2) 0.028(2) -0.004(2) 0.000(2) 0.009(2)
S4 0.033(2) 0.029(2) 0.027(2) 0.007(2) 0.003(2) 0.001(2)
O11 0.026(5) 0.016(5) 0.044(6) -0.006(4) 0.006(4) 0.006(5)
O12 0.026(4) 0.020(5) 0.024(4) -0.005(5) -0.005(4) 0.009(4)
O13 0.027(5) 0.043(7) 0.030(5) -0.001(5) 0.004(4) 0.016(5)
O14 0.044(6) 0.030(6) 0.049(6) -0.018(6) 0.013(5) -0.012(6)
O15 0.056(6) 0.033(6) 0.034(5) -0.014(6) 0.010(5) -0.008(6)
O21 0.033(5) 0.016(5) 0.029(5) 0.000(4) -0.002(4) 0.013(4)
O22 0.013(4) 0.033(5) 0.031(5) -0.004(5) -0.004(3) -0.008(5)
O23 0.022(5) 0.045(7) 0.023(5) 0.008(5) -0.002(4) 0.006(5)
O24 0.025(5) 0.039(6) 0.038(5) 0.010(5) 0.003(4) -0.002(5)
O25 0.047(6) 0.031(6) 0.051(6) 0.020(6) -0.033(5) -0.003(5)
O31 0.017(5) 0.032(6) 0.026(5) 0.012(4) -0.001(4) 0.008(5)
O32 0.045(5) 0.034(6) 0.028(5) 0.003(5) 0.012(4) -0.009(5)
O33 0.019(5) 0.022(5) 0.035(5) 0.002(4) 0.004(4) -0.007(4)
O34 0.020(5) 0.039(6) 0.064(6) -0.001(5) 0.001(4) 0.004(6)
O35 0.040(6) 0.033(6) 0.028(5) -0.008(4) 0.012(4) 0.019(4)
C11 0.040(8) 0.025(8) 0.007(6) 0.024(8) 0.007(6) 0.009(7)
C12 0.043(8) 0.026(8) 0.011(7) -0.001(8) 0.001(6) 0.004(7)
C21 0.017(7) 0.024(8) 0.042(8) 0.003(7) -0.001(6) -0.007(8)
C22 0.021(7) 0.041(9) 0.021(7) -0.009(8) -0.005(6) -0.007(8)
C31 0.022(8) 0.048(11) 0.025(8) 0.012(8) 0.004(6) -0.017(8)
C32 0.032(8) 0.020(8) 0.022(7) 0.000(7) 0.007(6) -0.018(7)
O40 0.066(11) 0.19(2) 0.105(13) 0.026(12) -0.032(9) -0.069(14)
C40 0.066(11) 0.19(2) 0.105(13) 0.026(12) -0.032(9) -0.069(14)
C41 0.003(6) 0.043(9) 0.016(6) 0.010(6) 0.002(5) 0.002(6)
O42 0.099(14) 0.126(18) 0.127(16) -0.015(12) -0.003(11) 0.053(13)
C42 0.099(14) 0.126(18) 0.127(16) -0.015(12) -0.003(11) 0.053(13)
O50 0.081(13) 0.13(2) 0.066(12) -0.007(12) -0.008(9) 0.001(11)
C50 0.081(13) 0.13(2) 0.066(12) -0.007(12) -0.008(9) 0.001(11)
C51 0.004(7) 0.060(11) 0.016(7) 0.006(7) 0.002(5) 0.003(7)
O52 0.121(15) 0.25(3) 0.149(16) -0.007(17) 0.040(12) 0.085(17)
C52 0.121(15) 0.25(3) 0.149(16) -0.007(17) 0.040(12) 0.085(17)

loop_
_atom_site_label
_atom_site_occupancy
_atom_site_fract_x
_atom_site_fract_y
_atom_site_fract_z
_atom_site_U_iso_or_equiv
_atom_site_thermal_displace_type
_atom_site_calc_flag
_atom_site_refinement_flags
_atom_site_type_symbol
Mo1 1 .28279(5) .3287(2) .17576(5) .0226(3) Uani d . Mo
Mo2 1 .15388(5) .3210(2) .09954(5) .0234(3) Uani d . Mo
Mo3 1 .27097(5) .3084(2) .03494(5) .0244(3) Uani d . Mo
S1 1 .2360(2) .5785(5) .09911(15) .0237(8) Uani d . S
S2 1 .1772(2) .0994(5) .0153(2) .0308(9) Uani d . S
S3 1 .1921(2) .1233(5) .1940(2) .0287(9) Uani d . S
S4 1 .3396(2) .1103(5) .1116(2) .0301(9) Uani d . S
O11 1 .2621(4) .5355(13) .2544(4) .029(2) Uani d . O
O12 1 .3437(3) .1941(13) .2696(3) .024(2) Uani d . O
O13 1 .3711(4) .5360(14) .1919(4) .033(2) Uani d . O
O14 1 .4115(4) .8220(15) .2413(4) .040(2) Uani d . O
O15 1 .3001(4) .8030(15) .3173(4) .041(2) Uani d . O
O21 1 .0896(4) .5171(12) .0335(4) .027(2) Uani d . O
O22 1 .0522(3) .1782(13) .0985(4) .026(2) Uani d . O
O23 1 .1062(4) .5227(14) .1671(4) .030(2) Uani d . O
O24 1 .0519(4) .8195(15) .1682(4) .034(2) Uani d . O
O25 1 .0232(4) .7933(14) .0273(4) .047(3) Uani d . O
O31 1 .3587(4) .5090(13) .0223(4) .025(2) Uani d . O
O32 1 .3177(4) .1502(13) -.0461(4) .035(2) Uani d . O
O33 1 .2405(4) .4913(12) -.0534(4) .026(2) Uani d . O
O34 1 .3878(4) .7991(16) -.0251(5) .042(2) Uani d . O
O35 1 .2657(4) .7469(12) -0.1213(4) .033(2) Uani d . O
C11 1 .3045(6) .674(2) .2719(5) .024(3) Uani d . C
C12 1 .3687(6) .688(2) .2331(6) .027(3) Uani d . C
C21 1 .0601(6) .670(2) .0594(6) .028(3) Uani d . C
C22 1 .0734(6) .672(2) .1381(6) .028(3) Uani d . C
C31 1 .3488(6) .656(3) -.0221(6) .032(3) Uani d . C
C32 1 .2791(6) .6365(18) -.0711(6) .024(3) Uani d . C
O40 .47(7) .5189(8) .112(3) .5929(8) .122(10) Uani d P O
C40 .53(7) .5189(8) .112(3) .5929(8) .122(10) Uani d P C
C41 1 .4783(5) .285(2) .6170(6) .021(3) Uani d . C
H41A 1 .4348(5) .295(2) .5865(6) .025 Uiso calc R H
H41B 1 .4669(5) .252(2) .6627(6) .025 Uiso calc R H
O42 .53(7) .5116(9) .489(3) .6205(9) .119(9) Uani d P O
C42 .47(7) .5116(9) .489(3) .6205(9) .119(9) Uani d P C
O50 .26(8) .8783(8) .276(3) .6655(7) .093(9) Uani d P O
C50 .74(8) .8783(8) .276(3) .6655(7) .093(9) Uani d P C
C51 1 .8666(6) .495(2) .6859(6) .027(4) Uani d . C
H51A 1 .8199(6) .534(2) .6669(6) .032 Uiso calc R H
H51B 1 .8694(6) .501(2) .7358(6) .032 Uiso calc R H
O52 .74(8) .9155(9) .644(4) .6632(9) .173(11) Uani d P O
C52 .26(8) .9155(9) .644(4) .6632(9) .173(11) Uani d P C

loop_
_atom_type_symbol
_atom_type_description
_atom_type_scat_dispersion_real
_atom_type_scat_dispersion_imag
_atom_type_scat_source
C C 0.0033 0.0016 'International Tables Vol C Tables 4.2.6.8 and 6.1.1.4'
H H 0.0000 0.0000 'International Tables Vol C Tables 4.2.6.8 and 6.1.1.4'
Mo Mo -1.6832 0.6857 'International Tables Vol C Tables 4.2.6.8 and 6.1.1.4'
S S 0.1246 0.1234 'International Tables Vol C Tables 4.2.6.8 and 6.1.1.4'
O O 0.0106 0.0060 'International Tables Vol C Tables 4.2.6.8 and 6.1.1.4'

loop_
_geom_angle_atom_site_label_1
_geom_angle_atom_site_label_2
_geom_angle_atom_site_label_3
_geom_angle
_geom_angle_publ_flag
Mo3 Mo1 Mo2 60.03(4) y
Mo3 Mo2 Mo1 59.80(4) y
Mo1 Mo3 Mo2 60.17(4) y
O11 Mo1 O13 73.5(3) y
O11 Mo1 O12 77.8(3) y
O13 Mo1 O12 78.7(3) y
O11 Mo1 S4 161.5(2) y
O13 Mo1 S4 92.6(3) y
O12 Mo1 S4 87.7(2) y
O11 Mo1 S3 92.4(2) y
O13 Mo1 S3 162.6(2) y
O12 Mo1 S3 88.6(2) y
S4 Mo1 S3 98.80(10) y
O11 Mo1 S1 85.5(2) y
O13 Mo1 S1 83.6(2) y
O12 Mo1 S1 158.4(2) y
S4 Mo1 S1 105.40(10) y
S3 Mo1 S1 105.80(10) y
O11 Mo1 Mo3 139.4(2) ?
O13 Mo1 Mo3 98.0(2) ?
O12 Mo1 Mo3 140.7(2) ?
S4 Mo1 Mo3 53.14(9) ?
S3 Mo1 Mo3 99.32(9) ?
S1 Mo1 Mo3 53.93(8) ?
O11 Mo1 Mo2 99.2(2) ?
O13 Mo1 Mo2 137.4(2) ?
O12 Mo1 Mo2 142.0(2) ?
S4 Mo1 Mo2 99.34(9) ?
S3 Mo1 Mo2 53.51(8) ?
S1 Mo1 Mo2 53.82(9) ?
O21 Mo2 O23 74.6(3) y
O21 Mo2 O22 78.0(3) y
O23 Mo2 O22 79.1(3) y
O21 Mo2 S2 96.0(2) y
O23 Mo2 S2 166.0(2) y
O22 Mo2 S2 89.0(2) y
O21 Mo2 S3 159.7(2) y
O23 Mo2 S3 88.6(2) y
O22 Mo2 S3 87.9(2) y
S2 Mo2 S3 98.36(13) y
O21 Mo2 S1 84.7(2) y
O23 Mo2 S1 84.5(2) y
O22 Mo2 S1 158.7(2) y
S2 Mo2 S1 105.10(10) y
S3 Mo2 S1 105.20(10) y
O21 Mo2 Mo3 101.4(2) ?
O23 Mo2 Mo3 138.3(2) ?
O22 Mo2 Mo3 141.8(2) ?
S2 Mo2 Mo3 52.86(9) ?
S3 Mo2 Mo3 98.67(9) ?
S1 Mo2 Mo3 53.83(9) ?
O21 Mo2 Mo1 138.3(2) ?
O23 Mo2 Mo1 95.2(2) ?
O22 Mo2 Mo1 140.7(2) ?
S2 Mo2 Mo1 98.69(9) ?
S3 Mo2 Mo1 52.89(9) ?
S1 Mo2 Mo1 53.84(8) ?
O33 Mo3 O32 77.2(3) y
O33 Mo3 O31 73.1(3) y
O32 Mo3 O31 78.6(3) y
O33 Mo3 S2 94.0(2) y
O32 Mo3 S2 89.4(2) y
O31 Mo3 S2 164.0(2) y
O33 Mo3 S4 159.2(2) y
O32 Mo3 S4 86.7(2) y
O31 Mo3 S4 91.1(2) y
S2 Mo3 S4 98.90(10) y
O33 Mo3 S1 86.4(2) y
O32 Mo3 S1 158.6(2) y
O31 Mo3 S1 83.6(2) y
S2 Mo3 S1 105.50(10) y
S4 Mo3 S1 105.50(10) y
O33 Mo3 Mo1 140.3(2) ?
O32 Mo3 Mo1 139.7(2) ?
O31 Mo3 Mo1 96.8(2) ?
S2 Mo3 Mo1 99.25(9) ?
S4 Mo3 Mo1 53.15(9) ?
S1 Mo3 Mo1 54.01(8) ?
O33 Mo3 Mo2 101.3(2) ?
O32 Mo3 Mo2 142.6(2) ?
O31 Mo3 Mo2 137.5(2) ?
S2 Mo3 Mo2 53.21(9) ?
S4 Mo3 Mo2 99.46(9) ?
S1 Mo3 Mo2 53.90(9) ?
Mo3 S1 Mo2 72.30(10) y
Mo3 S1 Mo1 72.1(3) y
Mo2 S1 Mo1 72.30(10) y
Mo3 S2 Mo2 73.90(10) y
Mo1 S3 Mo2 73.60(10) y
Mo3 S4 Mo1 73.70(10) y
C11 O11 Mo1 118.9(7) ?
C12 O13 Mo1 118.9(8) ?
C21 O21 Mo2 119.4(7) ?
C22 O23 Mo2 115.6(8) ?
C31 O31 Mo3 118.1(8) ?
C32 O33 Mo3 121.7(8) ?
O15 C11 O11 126.4(11) ?
O15 C11 C12 116.4(13) ?
O11 C11 C12 117.3(11) ?
O14 C12 O13 124.7(11) ?
O14 C12 C11 124.4(13) ?
O13 C12 C11 110.9(12) ?
O25 C21 O21 125.7(12) ?
O25 C21 C22 122.1(12) ?
O21 C21 C22 112.1(12) ?
O24 C22 O23 125.2(11) ?
O24 C22 C21 117.7(13) ?
O23 C22 C21 117.1(12) ?
O34 C31 O31 124.6(11) ?
O34 C31 C32 122.1(13) ?
O31 C31 C32 113.3(13) ?
O35 C32 O33 125.7(11) ?
O35 C32 C31 121.7(12) ?
O33 C32 C31 112.6(12) ?
C42 C41 O40 117.2(11) ?
C52 C51 O50 115.5(13) ?

loop_
_geom_bond_atom_site_label_1
_geom_bond_atom_site_label_2
_geom_bond_distance
_geom_bond_publ_flag
Mo1 Mo2 2.741(2) y
Mo1 Mo3 2.731(2) y
Mo2 Mo3 2.737(2) y
Mo1 S1 2.323(3) y
Mo1 S3 2.279(3) y
Mo1 S4 2.277(3) y
Mo1 O11 2.124(9) y
Mo1 O12 2.229(7) y
Mo1 O13 2.178(9) y
Mo2 S1 2.322(3) y
Mo2 S2 2.281(4) y
Mo2 S3 2.297(3) y
Mo2 O21 2.112(7) y
Mo2 O22 2.182(7) y
Mo2 O23 2.157(8) y
Mo3 S1 2.320(3) y
Mo3 S2 2.271(3) y
Mo3 S4 2.277(3) y
Mo3 O31 2.190(8) y
Mo3 O32 2.183(7) y
Mo3 O33 2.121(8) y
O11 C11 1.241(14) ?
O13 C12 1.283(14) ?
O14 C12 1.207(15) ?
O15 C11 1.238(13) ?
O21 C21 1.289(14) ?
O23 C22 1.262(15) ?
O24 C22 1.232(15) ?
O25 C21 1.201(13) ?
O31 C31 1.29(2) ?
O33 C32 1.285(13) ?
O34 C31 1.21(2) ?
O35 C32 1.218(13) ?
C11 C12 1.54(2) ?
C21 C22 1.52(2) ?
C31 C32 1.56(2) ?
O40 C41 1.49(2) ?
C41 C42 1.48(2) ?
O50 C51 1.51(2) ?
C51 C52 1.47(2) ?
